data_1550905
loop_
_publ_author_name
'Fang, Yang'
'Sojdak, Christopher A.'
'Dey, Gangotri'
'Teat, Simon'
'Li, Mingxing'
'Cotlet, Mircea'
'Zhu, Kun'
'Liu, Wei'
'Wang, Lu'
'O'Carroll, Deirdre'
'Li, Jing'

_publ_section_title
;
 Highly Efficient and Very Robust Blue-Excitable Yellow Phosphors Built on
 Multiple-Stranded One-Dimensional Inorganic-Organic Hybrid Chains
;
_journal_name_full 'Chemical Science'
_journal_paper_doi 10.1039/C9SC00970A
_journal_year 2019
_chemical_formula_sum 'C18 H27 Cu3 I3 N6'
_chemical_formula_weight 898.77
_space_group_crystal_system triclinic
_space_group_IT_number 2
_space_group_name_Hall '-P 1'
_space_group_name_H-M_alt 'P -1'
_symmetry_space_group_name_Hall '-P 1'
_symmetry_space_group_name_H-M 'P -1'
_atom_sites_solution_hydrogens geom
_atom_sites_solution_primary dual
_atom_sites_solution_secondary difmap
_audit_creation_method SHELXL-2018/1
_audit_update_record
;
2019-01-05 deposited with the CCDC.    2019-04-17 downloaded from the CCDC.
;
_cell_angle_alpha 106.811(3)
_cell_angle_beta 90.123(3)
_cell_angle_gamma 101.770(3)
_cell_formula_units_Z 2
_cell_length_a 10.2612(5)
_cell_length_b 10.7326(6)
_cell_length_c 11.8422(7)
_cell_measurement_reflns_used 9857
_cell_measurement_temperature 100(2)
_cell_measurement_theta_max 33.6651
_cell_measurement_theta_min 2.4857
_cell_volume 1219.59(12)
_computing_cell_refinement 'Bruker SAINT v8.38a'
_computing_data_collection 'Bruker APEX 3'
_computing_data_reduction 'Bruker SAINT v8.38a'
_computing_molecular_graphics 'Bruker SHELXTL'
_computing_publication_material 'Bruker SHELXTL & local programs'
_computing_structure_refinement 'SHELXL-2018/1 (Sheldrick, 2018)'
_computing_structure_solution 'SHELXT 2014/5 (Sheldrick, 2014)'
_diffrn_ambient_temperature 100(2)
_diffrn_detector_area_resol_mean 10.42
_diffrn_measured_fraction_theta_full 0.996
_diffrn_measured_fraction_theta_max 0.994
_diffrn_measurement_device_type 'Bruker D8 with PHOTON 100 detector'
_diffrn_measurement_method '\w/\q shutterless scans'
_diffrn_radiation_type synchrotron
_diffrn_radiation_wavelength 0.7749
_diffrn_reflns_av_R_equivalents 0.0398
_diffrn_reflns_av_unetI/netI 0.0391
_diffrn_reflns_Laue_measured_fraction_full 0.996
_diffrn_reflns_Laue_measured_fraction_max 0.994
_diffrn_reflns_limit_h_max 14
_diffrn_reflns_limit_h_min -14
_diffrn_reflns_limit_k_max 14
_diffrn_reflns_limit_k_min -15
_diffrn_reflns_limit_l_max 16
_diffrn_reflns_limit_l_min 0
_diffrn_reflns_number 37159
_diffrn_reflns_point_group_measured_fraction_full 0.996
_diffrn_reflns_point_group_measured_fraction_max 0.994
_diffrn_reflns_theta_full 27.706
_diffrn_reflns_theta_max 33.676
_diffrn_reflns_theta_min 2.486
_diffrn_source 'Advanced Light Source station 11.3.1'
_exptl_absorpt_coefficient_mu 8.038
_exptl_absorpt_correction_T_max 0.856
_exptl_absorpt_correction_T_min 0.712
_exptl_absorpt_correction_type multi-scan
_exptl_absorpt_process_details 'SADABS 2016/2 Bruker AXS Madison WI USA'
_exptl_crystal_colour colourless
_exptl_crystal_density_diffrn 2.447
_exptl_crystal_description block
_exptl_crystal_F_000 846
_exptl_crystal_size_max 0.060
_exptl_crystal_size_mid 0.040
_exptl_crystal_size_min 0.020
_refine_diff_density_max 1.888
_refine_diff_density_min -0.967
_refine_diff_density_rms 0.198
_refine_ls_extinction_method none
_refine_ls_goodness_of_fit_ref 1.028
_refine_ls_hydrogen_treatment constr
_refine_ls_matrix_type full
_refine_ls_number_parameters 275
_refine_ls_number_reflns 7336
_refine_ls_number_restraints 0
_refine_ls_restrained_S_all 1.028
_refine_ls_R_factor_all 0.0406
_refine_ls_R_factor_gt 0.0310
_refine_ls_shift/su_max 0.001
_refine_ls_shift/su_mean 0.000
_refine_ls_structure_factor_coef Fsqd
_refine_ls_weighting_details 'w=1/[\s^2^(Fo^2^)+(0.0226P)^2^+2.3172P] where P=(Fo^2^+2Fc^2^)/3'
_refine_ls_weighting_scheme calc
_refine_ls_wR_factor_gt 0.0602
_refine_ls_wR_factor_ref 0.0635
_reflns_Friedel_coverage 0.000
_reflns_number_gt 6378
_reflns_number_total 7336
_reflns_threshold_expression 'I > 2\s(I)'
_cod_data_source_file c9sc00970a2.cif
_cod_data_source_block twin5
_cod_original_cell_volume 1219.58(12)
_cod_database_code 1550905
_shelx_shelxl_version_number 2018/1
_shelx_space_group_comment
;
The symmetry employed for this shelxl refinement is uniquely defined
by the following loop, which should always be used as a source of
symmetry information in preference to the above space-group names.
They are only intended as comments.
;
_shelx_estimated_absorpt_t_min 0.644
_shelx_estimated_absorpt_t_max 0.856

loop_
_space_group_symop_operation_xyz
'x, y, z'
'-x, -y, -z'

loop_
_atom_site_label
_atom_site_type_symbol
_atom_site_fract_x
_atom_site_fract_y
_atom_site_fract_z
_atom_site_U_iso_or_equiv
_atom_site_adp_type
_atom_site_occupancy
_atom_site_site_symmetry_order
_atom_site_calc_flag
_atom_site_refinement_flags_posn
_atom_site_refinement_flags_adp
Cu1 Cu 0.70560(5) 0.40171(5) 0.20542(5) 0.01467(10) Uani 1 1 d . .
Cu2 Cu 0.91797(5) 0.51172(5) 0.39694(5) 0.01689(11) Uani 1 1 d . .
Cu3 Cu 0.83484(5) 0.24341(5) 0.26338(5) 0.01515(10) Uani 1 1 d . .
I1 I 0.96149(2) 0.43896(3) 0.16782(2) 0.01277(5) Uani 1 1 d . .
I2 I 0.57537(2) 0.16647(3) 0.18701(3) 0.01625(6) Uani 1 1 d . .
I3 I 0.84838(3) 0.32099(3) 0.49813(2) 0.01393(6) Uani 1 1 d . .
C1 C 0.4892(4) 0.5430(4) 0.1730(4) 0.0120(7) Uani 1 1 d . .
N1 N 0.6170(3) 0.5335(3) 0.1684(3) 0.0121(6) Uani 1 1 d . .
C2 C 0.6785(4) 0.6249(4) 0.1131(4) 0.0164(8) Uani 1 1 d . .
H2 H 0.770319 0.640734 0.097742 0.020 Uiso 1 1 calc R U
C3 C 0.5876(4) 0.6889(4) 0.0839(4) 0.0162(8) Uani 1 1 d . .
H3 H 0.603495 0.756731 0.045813 0.019 Uiso 1 1 calc R U
N2 N 0.4676(3) 0.6349(3) 0.1212(3) 0.0141(7) Uani 1 1 d . .
C4 C 0.3830(4) 0.4649(4) 0.2250(4) 0.0185(9) Uani 1 1 d . .
H4A H 0.419522 0.400548 0.252581 0.028 Uiso 1 1 calc R U
H4B H 0.309874 0.417268 0.164912 0.028 Uiso 1 1 calc R U
H4C H 0.349274 0.525221 0.291729 0.028 Uiso 1 1 calc R U
C5 C 0.3420(4) 0.6769(4) 0.1102(4) 0.0147(8) Uani 1 1 d . .
H5A H 0.265880 0.601438 0.104680 0.018 Uiso 1 1 calc R U
H5B H 0.338393 0.703508 0.037129 0.018 Uiso 1 1 calc R U
C6 C 0.3310(4) 0.7934(4) 0.2168(4) 0.0168(8) Uani 1 1 d . .
H6A H 0.404104 0.870229 0.218658 0.020 Uiso 1 1 calc R U
H6B H 0.342269 0.768383 0.289813 0.020 Uiso 1 1 calc R U
C7 C 0.1974(4) 0.8355(4) 0.2152(4) 0.0168(8) Uani 1 1 d . .
H7A H 0.124444 0.755352 0.200125 0.020 Uiso 1 1 calc R U
H7B H 0.187457 0.895616 0.294219 0.020 Uiso 1 1 calc R U
C8 C 0.1826(4) 0.9059(4) 0.1227(4) 0.0142(8) Uani 1 1 d . .
H8A H 0.259875 0.981215 0.132462 0.017 Uiso 1 1 calc R U
H8B H 0.182405 0.842972 0.042803 0.017 Uiso 1 1 calc R U
N3 N 0.0595(3) 0.9558(3) 0.1327(3) 0.0128(6) Uani 1 1 d . .
C9 C 0.0414(4) 1.0736(4) 0.2033(4) 0.0133(8) Uani 1 1 d . .
N4 N -0.0839(3) 1.0861(3) 0.1914(3) 0.0136(7) Uani 1 1 d . .
C10 C -0.1490(4) 0.9690(4) 0.1091(4) 0.0137(8) Uani 1 1 d . .
H10 H -0.240391 0.948588 0.082461 0.016 Uiso 1 1 calc R U
C11 C -0.0615(4) 0.8877(4) 0.0722(4) 0.0136(8) Uani 1 1 d . .
H11 H -0.079926 0.801645 0.016210 0.016 Uiso 1 1 calc R U
C12 C 0.1493(4) 1.1766(4) 0.2817(4) 0.0183(9) Uani 1 1 d . .
H12A H 0.114622 1.255852 0.320639 0.028 Uiso 1 1 calc R U
H12B H 0.223305 1.200550 0.234509 0.028 Uiso 1 1 calc R U
H12C H 0.181121 1.141194 0.341670 0.028 Uiso 1 1 calc R U
N5 N 0.7799(3) 0.6235(3) 0.4293(3) 0.0130(6) Uani 1 1 d . .
C13 C 0.7808(4) 0.7391(4) 0.4096(4) 0.0143(8) Uani 1 1 d . .
N6 N 0.6675(3) 0.7812(3) 0.4452(3) 0.0129(7) Uani 1 1 d . .
C14 C 0.6609(4) 0.5901(4) 0.4785(4) 0.0151(8) Uani 1 1 d . .
H14 H 0.632401 0.511272 0.500977 0.018 Uiso 1 1 calc R U
C15 C 0.5911(4) 0.6866(4) 0.4900(4) 0.0164(8) Uani 1 1 d . .
H15 H 0.506632 0.689047 0.522206 0.020 Uiso 1 1 calc R U
C16 C 0.8892(4) 0.8165(4) 0.3594(4) 0.0184(9) Uani 1 1 d . .
H16A H 0.939220 0.891948 0.422810 0.028 Uiso 1 1 calc R U
H16B H 0.850692 0.849743 0.300956 0.028 Uiso 1 1 calc R U
H16C H 0.949284 0.759117 0.321104 0.028 Uiso 1 1 calc R U
C17 C 0.6325(4) 0.9023(4) 0.4342(4) 0.0166(8) Uani 1 1 d . .
H17A H 0.609167 0.890479 0.350028 0.020 Uiso 1 1 calc R U
H17B H 0.710908 0.977172 0.460565 0.020 Uiso 1 1 calc R U
C18 C 0.5172(4) 0.9365(4) 0.5061(4) 0.0160(8) Uani 1 1 d . .
H18A H 0.540129 0.948134 0.590294 0.019 Uiso 1 1 calc R U
H18B H 0.438366 0.862103 0.479433 0.019 Uiso 1 1 calc R U

loop_
_atom_site_aniso_label
_atom_site_aniso_U_11
_atom_site_aniso_U_22
_atom_site_aniso_U_33
_atom_site_aniso_U_23
_atom_site_aniso_U_13
_atom_site_aniso_U_12
Cu1 0.0136(2) 0.0164(2) 0.0172(3) 0.0077(2) 0.00227(19) 0.00637(18)
Cu2 0.0161(2) 0.0162(3) 0.0207(3) 0.0069(2) 0.0060(2) 0.00658(19)
Cu3 0.0161(2) 0.0139(2) 0.0162(3) 0.0029(2) 0.00116(19) 0.00716(18)
I1 0.01218(11) 0.01220(11) 0.01360(12) 0.00314(9) 0.00248(9) 0.00289(8)
I2 0.01225(11) 0.01660(13) 0.02074(14) 0.00728(11) 0.00153(10) 0.00242(9)
I3 0.01406(11) 0.01541(12) 0.01245(12) 0.00516(10) 0.00126(9) 0.00195(9)
C1 0.0133(17) 0.0109(17) 0.0124(19) 0.0029(14) -0.0002(14) 0.0047(14)
N1 0.0107(14) 0.0149(16) 0.0108(16) 0.0035(13) 0.0003(12) 0.0033(12)
C2 0.0131(18) 0.0160(19) 0.019(2) 0.0058(16) 0.0002(15) -0.0002(15)
C3 0.0156(18) 0.0158(19) 0.018(2) 0.0068(16) 0.0004(16) 0.0021(15)
N2 0.0128(15) 0.0138(16) 0.0152(17) 0.0027(13) -0.0006(13) 0.0044(12)
C4 0.0168(19) 0.019(2) 0.024(2) 0.0107(18) 0.0069(17) 0.0089(16)
C5 0.0120(17) 0.0176(19) 0.017(2) 0.0063(16) -0.0014(15) 0.0073(15)
C6 0.021(2) 0.017(2) 0.013(2) 0.0039(16) -0.0002(16) 0.0082(16)
C7 0.0181(19) 0.018(2) 0.018(2) 0.0069(17) 0.0051(16) 0.0085(16)
C8 0.0158(18) 0.0162(19) 0.0130(19) 0.0049(15) 0.0057(15) 0.0082(15)
N3 0.0141(15) 0.0124(15) 0.0123(16) 0.0037(13) 0.0023(13) 0.0038(12)
C9 0.0153(18) 0.0109(18) 0.015(2) 0.0043(15) 0.0013(15) 0.0046(14)
N4 0.0151(16) 0.0143(16) 0.0127(17) 0.0053(13) 0.0016(13) 0.0045(13)
C10 0.0137(17) 0.0133(18) 0.0135(19) 0.0036(15) 0.0006(15) 0.0022(14)
C11 0.0160(18) 0.0122(18) 0.012(2) 0.0039(15) 0.0008(15) 0.0014(14)
C12 0.0169(19) 0.019(2) 0.016(2) -0.0002(17) -0.0036(16) 0.0049(16)
N5 0.0146(15) 0.0124(16) 0.0119(16) 0.0039(13) 0.0026(13) 0.0021(12)
C13 0.0153(18) 0.0150(19) 0.012(2) 0.0030(15) 0.0009(15) 0.0038(15)
N6 0.0099(14) 0.0143(16) 0.0154(17) 0.0042(14) 0.0019(13) 0.0049(12)
C14 0.0151(18) 0.0133(19) 0.017(2) 0.0045(16) 0.0024(15) 0.0025(15)
C15 0.0121(17) 0.0158(19) 0.020(2) 0.0047(16) 0.0058(15) 0.0002(15)
C16 0.0134(18) 0.019(2) 0.027(2) 0.0108(18) 0.0077(17) 0.0056(15)
C17 0.0160(18) 0.017(2) 0.020(2) 0.0084(17) 0.0076(16) 0.0081(15)
C18 0.0178(19) 0.0120(19) 0.019(2) 0.0032(16) 0.0035(16) 0.0071(15)

loop_
_atom_type_symbol
_atom_type_description
_atom_type_scat_dispersion_real
_atom_type_scat_dispersion_imag
_atom_type_scat_source
C C 0.0040 0.0020 'XDISP Program in WinGX S.Brennan & P.L.Cowan Rev.Sci.Instrum.63,850 1992'
H H 0.0000 0.0000 'XDISP Program in WinGX S.Brennan & P.L.Cowan Rev.Sci.Instrum.63,850 1992'
N N 0.0076 0.0040 'XDISP Program in WinGX S.Brennan & P.L.Cowan Rev.Sci.Instrum.63,850 1992'
Cu Cu 0.2913 1.4803 'XDISP Program in WinGX S.Brennan & P.L.Cowan Rev.Sci.Instrum.63,850 1992'
I I -0.3071 2.1212 'XDISP Program in WinGX S.Brennan & P.L.Cowan Rev.Sci.Instrum.63,850 1992'

loop_
_geom_angle_atom_site_label_1
_geom_angle_atom_site_label_2
_geom_angle_atom_site_label_3
_geom_angle
_geom_angle_site_symmetry_1
_geom_angle_site_symmetry_3
N1 Cu1 I2 120.75(10) . .
N1 Cu1 Cu3 175.79(10) . .
I2 Cu1 Cu3 63.154(18) . .
N1 Cu1 I1 113.52(10) . .
I2 Cu1 I1 119.02(2) . .
Cu3 Cu1 I1 63.911(17) . .
N1 Cu1 Cu2 115.31(10) . .
I2 Cu1 Cu2 115.26(2) . .
Cu3 Cu1 Cu2 60.562(19) . .
I1 Cu1 Cu2 56.723(15) . .
N5 Cu2 I3 107.46(10) . .
N5 Cu2 I1 111.11(10) . .
I3 Cu2 I1 117.45(2) . .
N5 Cu2 I3 105.49(10) . 2_766
I3 Cu2 I3 110.53(2) . 2_766
I1 Cu2 I3 104.188(19) . 2_766
N5 Cu2 Cu3 117.64(10) . .
I3 Cu2 Cu3 58.279(17) . .
I1 Cu2 Cu3 60.639(17) . .
I3 Cu2 Cu3 136.86(2) 2_766 .
N5 Cu2 Cu1 71.16(10) . .
I3 Cu2 Cu1 95.60(2) . .
I1 Cu2 Cu1 55.738(16) . .
I3 Cu2 Cu1 153.08(2) 2_766 .
Cu3 Cu2 Cu1 53.461(18) . .
N4 Cu3 Cu1 141.35(10) 1_645 .
N4 Cu3 I3 114.34(10) 1_645 .
Cu1 Cu3 I3 104.25(2) . .
N4 Cu3 I2 105.92(10) 1_645 .
Cu1 Cu3 I2 57.738(17) . .
I3 Cu3 I2 107.90(2) . .
N4 Cu3 I1 105.03(10) 1_645 .
Cu1 Cu3 I1 58.804(17) . .
I3 Cu3 I1 113.44(2) . .
I2 Cu3 I1 109.92(2) . .
N4 Cu3 Cu2 138.50(10) 1_645 .
Cu1 Cu3 Cu2 65.98(2) . .
I3 Cu3 Cu2 57.687(17) . .
I2 Cu3 Cu2 115.30(2) . .
I1 Cu3 Cu2 57.108(17) . .
Cu1 I1 Cu2 67.539(18) . .
Cu1 I1 Cu3 57.284(16) . .
Cu2 I1 Cu3 62.253(17) . .
Cu1 I2 Cu3 59.107(17) . .
Cu2 I3 Cu3 64.034(18) . .
Cu2 I3 Cu2 69.47(2) . 2_766
Cu3 I3 Cu2 115.017(19) . 2_766
N1 C1 N2 110.2(3) . .
N1 C1 C4 126.3(4) . .
N2 C1 C4 123.4(3) . .
C1 N1 C2 106.1(3) . .
C1 N1 Cu1 130.1(3) . .
C2 N1 Cu1 123.1(3) . .
C3 C2 N1 109.7(4) . .
C3 C2 H2 125.1 . .
N1 C2 H2 125.1 . .
C2 C3 N2 105.9(4) . .
C2 C3 H3 127.1 . .
N2 C3 H3 127.1 . .
C1 N2 C3 108.0(3) . .
C1 N2 C5 127.2(4) . .
C3 N2 C5 124.7(4) . .
C1 C4 H4A 109.5 . .
C1 C4 H4B 109.5 . .
H4A C4 H4B 109.5 . .
C1 C4 H4C 109.5 . .
H4A C4 H4C 109.5 . .
H4B C4 H4C 109.5 . .
N2 C5 C6 110.2(3) . .
N2 C5 H5A 109.6 . .
C6 C5 H5A 109.6 . .
N2 C5 H5B 109.6 . .
C6 C5 H5B 109.6 . .
H5A C5 H5B 108.1 . .
C5 C6 C7 112.8(3) . .
C5 C6 H6A 109.0 . .
C7 C6 H6A 109.0 . .
C5 C6 H6B 109.0 . .
C7 C6 H6B 109.0 . .
H6A C6 H6B 107.8 . .
C8 C7 C6 113.8(3) . .
C8 C7 H7A 108.8 . .
C6 C7 H7A 108.8 . .
C8 C7 H7B 108.8 . .
C6 C7 H7B 108.8 . .
H7A C7 H7B 107.7 . .
N3 C8 C7 111.6(3) . .
N3 C8 H8A 109.3 . .
C7 C8 H8A 109.3 . .
N3 C8 H8B 109.3 . .
C7 C8 H8B 109.3 . .
H8A C8 H8B 108.0 . .
C9 N3 C11 107.5(3) . .
C9 N3 C8 127.0(3) . .
C11 N3 C8 125.5(3) . .
N4 C9 N3 111.2(4) . .
N4 C9 C12 125.0(4) . .
N3 C9 C12 123.8(4) . .
C9 N4 C10 105.7(3) . .
C9 N4 Cu3 129.1(3) . 1_465
C10 N4 Cu3 125.0(3) . 1_465
C11 C10 N4 109.5(3) . .
C11 C10 H10 125.3 . .
N4 C10 H10 125.3 . .
C10 C11 N3 106.1(3) . .
C10 C11 H11 126.9 . .
N3 C11 H11 126.9 . .
C9 C12 H12A 109.5 . .
C9 C12 H12B 109.5 . .
H12A C12 H12B 109.5 . .
C9 C12 H12C 109.5 . .
H12A C12 H12C 109.5 . .
H12B C12 H12C 109.5 . .
C13 N5 C14 106.4(3) . .
C13 N5 Cu2 129.4(3) . .
C14 N5 Cu2 124.3(3) . .
N5 C13 N6 110.3(4) . .
N5 C13 C16 126.5(4) . .
N6 C13 C16 123.2(4) . .
C13 N6 C15 107.5(3) . .
C13 N6 C17 125.5(3) . .
C15 N6 C17 126.9(3) . .
C15 C14 N5 109.7(4) . .
C15 C14 H14 125.2 . .
N5 C14 H14 125.2 . .
C14 C15 N6 106.1(4) . .
C14 C15 H15 126.9 . .
N6 C15 H15 126.9 . .
C13 C16 H16A 109.5 . .
C13 C16 H16B 109.5 . .
H16A C16 H16B 109.5 . .
C13 C16 H16C 109.5 . .
H16A C16 H16C 109.5 . .
H16B C16 H16C 109.5 . .
N6 C17 C18 112.1(3) . .
N6 C17 H17A 109.2 . .
C18 C17 H17A 109.2 . .
N6 C17 H17B 109.2 . .
C18 C17 H17B 109.2 . .
H17A C17 H17B 107.9 . .
C17 C18 C18 111.2(4) . 2_676
C17 C18 H18A 109.4 . .
C18 C18 H18A 109.4 2_676 .
C17 C18 H18B 109.4 . .
C18 C18 H18B 109.4 2_676 .
H18A C18 H18B 108.0 . .

loop_
_geom_bond_atom_site_label_1
_geom_bond_atom_site_label_2
_geom_bond_distance
_geom_bond_site_symmetry_2
Cu1 N1 1.975(3) .
Cu1 I2 2.5519(6) .
Cu1 Cu3 2.5896(7) .
Cu1 I1 2.6328(6) .
Cu1 Cu2 2.9440(8) .
Cu2 N5 2.006(3) .
Cu2 I3 2.6387(6) .
Cu2 I1 2.6633(6) .
Cu2 I3 2.7306(6) 2_766
Cu2 Cu3 2.8070(8) .
Cu3 N4 2.005(3) 1_645
Cu3 I3 2.6558(6) .
Cu3 I2 2.6925(6) .
Cu3 I1 2.7643(6) .
C1 N1 1.336(5) .
C1 N2 1.356(5) .
C1 C4 1.482(6) .
N1 C2 1.382(5) .
C2 C3 1.364(6) .
C2 H2 0.9500 .
C3 N2 1.380(5) .
C3 H3 0.9500 .
N2 C5 1.467(5) .
C4 H4A 0.9800 .
C4 H4B 0.9800 .
C4 H4C 0.9800 .
C5 C6 1.522(6) .
C5 H5A 0.9900 .
C5 H5B 0.9900 .
C6 C7 1.529(6) .
C6 H6A 0.9900 .
C6 H6B 0.9900 .
C7 C8 1.523(6) .
C7 H7A 0.9900 .
C7 H7B 0.9900 .
C8 N3 1.461(5) .
C8 H8A 0.9900 .
C8 H8B 0.9900 .
N3 C9 1.348(5) .
N3 C11 1.383(5) .
C9 N4 1.331(5) .
C9 C12 1.487(6) .
N4 C10 1.386(5) .
C10 C11 1.363(5) .
C10 H10 0.9500 .
C11 H11 0.9500 .
C12 H12A 0.9800 .
C12 H12B 0.9800 .
C12 H12C 0.9800 .
N5 C13 1.325(5) .
N5 C14 1.380(5) .
C13 N6 1.357(5) .
C13 C16 1.481(6) .
N6 C15 1.383(5) .
N6 C17 1.457(5) .
C14 C15 1.351(6) .
C14 H14 0.9500 .
C15 H15 0.9500 .
C16 H16A 0.9800 .
C16 H16B 0.9800 .
C16 H16C 0.9800 .
C17 C18 1.504(5) .
C17 H17A 0.9900 .
C17 H17B 0.9900 .
C18 C18 1.521(8) 2_676
C18 H18A 0.9900 .
C18 H18B 0.9900 .

loop_
_geom_torsion_atom_site_label_1
_geom_torsion_atom_site_label_2
_geom_torsion_atom_site_label_3
_geom_torsion_atom_site_label_4
_geom_torsion
_geom_torsion_site_symmetry_1
_geom_torsion_site_symmetry_4
N2 C1 N1 C2 1.0(5) . .
C4 C1 N1 C2 -179.8(4) . .
N2 C1 N1 Cu1 -169.7(3) . .
C4 C1 N1 Cu1 9.6(6) . .
C1 N1 C2 C3 -0.3(5) . .
Cu1 N1 C2 C3 171.2(3) . .
N1 C2 C3 N2 -0.5(5) . .
N1 C1 N2 C3 -1.3(5) . .
C4 C1 N2 C3 179.4(4) . .
N1 C1 N2 C5 -178.6(4) . .
C4 C1 N2 C5 2.1(6) . .
C2 C3 N2 C1 1.1(5) . .
C2 C3 N2 C5 178.4(4) . .
C1 N2 C5 C6 89.9(5) . .
C3 N2 C5 C6 -87.0(5) . .
N2 C5 C6 C7 -175.8(3) . .
C5 C6 C7 C8 -72.0(5) . .
C6 C7 C8 N3 -174.2(3) . .
C7 C8 N3 C9 86.2(5) . .
C7 C8 N3 C11 -92.3(5) . .
C11 N3 C9 N4 -0.4(5) . .
C8 N3 C9 N4 -179.1(4) . .
C11 N3 C9 C12 -179.1(4) . .
C8 N3 C9 C12 2.3(7) . .
N3 C9 N4 C10 0.4(5) . .
C12 C9 N4 C10 179.0(4) . .
N3 C9 N4 Cu3 -174.8(3) . 1_465
C12 C9 N4 Cu3 3.9(6) . 1_465
C9 N4 C10 C11 -0.2(5) . .
Cu3 N4 C10 C11 175.2(3) 1_465 .
N4 C10 C11 N3 -0.1(5) . .
C9 N3 C11 C10 0.3(5) . .
C8 N3 C11 C10 178.9(4) . .
C14 N5 C13 N6 0.4(5) . .
Cu2 N5 C13 N6 -179.7(3) . .
C14 N5 C13 C16 178.9(4) . .
Cu2 N5 C13 C16 -1.2(6) . .
N5 C13 N6 C15 0.1(5) . .
C16 C13 N6 C15 -178.4(4) . .
N5 C13 N6 C17 -178.2(4) . .
C16 C13 N6 C17 3.3(6) . .
C13 N5 C14 C15 -0.8(5) . .
Cu2 N5 C14 C15 179.3(3) . .
N5 C14 C15 N6 0.9(5) . .
C13 N6 C15 C14 -0.6(5) . .
C17 N6 C15 C14 177.7(4) . .
C13 N6 C17 C18 -166.9(4) . .
C15 N6 C17 C18 15.1(6) . .
N6 C17 C18 C18 179.7(4) . 2_676
